data_2240202
loop_
_publ_author_name
'Hennings, Erik'
'Schmidt, Horst'
'Voigt, Wolfgang'

_publ_section_title
;
 Crystal structures of Ca(ClO~4~)~2~&#x00B7;4H~2~O and
 Ca(ClO~4~)~2~&#x00B7;6H~2~O
;
_journal_issue 12
_journal_name_full 'Acta Crystallographica Section E'
_journal_page_first 489
_journal_page_last 493
_journal_paper_doi 10.1107/S1600536814024532
_journal_volume 70
_journal_year 2014
_chemical_formula_iupac 'Ca (Cl O4)2, 6H2 O'
_chemical_formula_moiety 'Ca 2+, 2(Cl O4 -), 6(H2 O)'
_chemical_formula_sum 'Ca Cl2 H12 O14'
_chemical_formula_weight 347.08
_chemical_name_common 'calcium perchlorate hexahydrate'
_chemical_name_systematic
;
Calcium perchlorate hexahydrate
;
_space_group_crystal_system orthorhombic
_space_group_IT_number 29
_space_group_name_Hall 'P 2c -2ac'
_space_group_name_H-M_alt 'P c a 21'
_symmetry_space_group_name_Hall 'P 2c -2ac'
_symmetry_space_group_name_H-M 'P c a 21'
_atom_sites_solution_hydrogens difmap
_audit_creation_method SHELXL-2012
_cell_angle_alpha 90
_cell_angle_beta 90
_cell_angle_gamma 90
_cell_formula_units_Z 8
_cell_length_a 10.9603(4)
_cell_length_b 7.9667(7)
_cell_length_c 26.7735(18)
_cell_measurement_reflns_used 17254
_cell_measurement_temperature 180
_cell_measurement_theta_max 29.63
_cell_measurement_theta_min 2.93
_cell_volume 2337.8(3)
_computing_cell_refinement
;
X-AREA(Stoe & Cie, 2009)
;
_computing_data_collection
;
X-AREA (Stoe & Cie, 2009)
;
_computing_data_reduction
;
X-RED (Stoe & Cie, 2009)
;
_computing_molecular_graphics
;
DIAMOND (Brandenburg, 2006)
;
_computing_publication_material
;
publCIF (Westrip, 2010)
;
_computing_structure_refinement
;
SHELXL2012 (Sheldrick, 2008)
;
_computing_structure_solution
;
SHELXS97 (Sheldrick, 2008)
;
_diffrn_ambient_temperature 180
_diffrn_detector_area_resol_mean 6.67
_diffrn_measured_fraction_theta_full 0.999
_diffrn_measured_fraction_theta_max 0.997
_diffrn_measurement_device_type 'Stoe IPDS-2'
_diffrn_measurement_method 'rotation method'
_diffrn_radiation_monochromator graphite
_diffrn_radiation_source 'fine-focus sealed tube'
_diffrn_radiation_type MoK\a
_diffrn_radiation_wavelength 0.71073
_diffrn_reflns_av_R_equivalents 0.0618
_diffrn_reflns_limit_h_max 15
_diffrn_reflns_limit_h_min -15
_diffrn_reflns_limit_k_max 9
_diffrn_reflns_limit_k_min -11
_diffrn_reflns_limit_l_max 37
_diffrn_reflns_limit_l_min -37
_diffrn_reflns_number 15755
_diffrn_reflns_theta_full 25.242
_diffrn_reflns_theta_max 27.499
_diffrn_reflns_theta_min 1.521
_exptl_absorpt_coefficient_mu 1.064
_exptl_absorpt_correction_T_max 0.9232
_exptl_absorpt_correction_T_min 0.6844
_exptl_absorpt_correction_type integration
_exptl_absorpt_process_details
;
(Coppens, 1970)
;
_exptl_crystal_colour colourless
_exptl_crystal_density_diffrn 1.972
_exptl_crystal_description plate
_exptl_crystal_F_000 1424
_exptl_crystal_size_max 0.380
_exptl_crystal_size_mid 0.305
_exptl_crystal_size_min 0.075
_refine_diff_density_max 0.411
_refine_diff_density_min -0.669
_refine_ls_abs_structure_details
;
 Refined as an inversion twin
;
_refine_ls_abs_structure_Flack 0.45(9)
_refine_ls_extinction_method none
_refine_ls_goodness_of_fit_ref 1.085
_refine_ls_hydrogen_treatment refxyz
_refine_ls_matrix_type full
_refine_ls_number_parameters 380
_refine_ls_number_reflns 5326
_refine_ls_number_restraints 37
_refine_ls_restrained_S_all 1.083
_refine_ls_R_factor_all 0.0471
_refine_ls_R_factor_gt 0.0420
_refine_ls_shift/su_max 0.000
_refine_ls_shift/su_mean 0.000
_refine_ls_structure_factor_coef Fsqd
_refine_ls_weighting_details
;
 w=1/[\s^2^(Fo^2^)+(0.0687P)^2^+2.3411P]
 where P=(Fo^2^+2Fc^2^)/3
;
_refine_ls_weighting_scheme calc
_refine_ls_wR_factor_gt 0.1073
_refine_ls_wR_factor_ref 0.1127
_reflns_number_gt 4919
_reflns_number_total 5326
_reflns_threshold_expression I>2\s(I)
_cod_data_source_file wm5079sup1.cif
_cod_data_source_block CaClO4_6H2O_180K
_cod_original_formula_sum 'Ca Cl2 H12 O14 '
_cod_database_code 2240202
_cod_database_fobs_code 2240202
_shelx_space_group_comment
;
The symmetry employed for this shelxl refinement is uniquely defined
by the following loop, which should always be used as a source of
symmetry information in preference to the above space-group names.
They are only intended as comments.
;
_shelxl_version_number .000002012

loop_
_space_group_symop_operation_xyz
'x, y, z'
'-x, -y, z+1/2'
'-x+1/2, y, z+1/2'
'x+1/2, -y, z'

loop_
_atom_site_type_symbol
_atom_site_label
_atom_site_fract_x
_atom_site_fract_y
_atom_site_fract_z
_atom_site_U_iso_or_equiv
_atom_site_adp_type
_atom_site_calc_flag
_atom_site_occupancy
Ca Ca1 0.87471(15) 0.02736(19) 0.29261(6) 0.0110(3) Uani d 1
Ca Ca2 0.87640(16) 0.47462(18) 0.07672(6) 0.0112(3) Uani d 1
Cl Cl3 0.7770(2) 0.50239(14) 0.39582(8) 0.0102(5) Uani d 1
Cl Cl4 0.79753(11) 0.06649(15) 0.13985(8) 0.0110(2) Uani d 1
Cl Cl1 0.95348(11) 0.43473(15) 0.22917(8) 0.0109(2) Uani d 1
Cl Cl2 0.0260(2) 0.99991(14) 0.47324(8) 0.0128(5) Uani d 1
O O5 0.7128(5) 0.2189(8) 0.2859(2) 0.0169(11) Uani d 1
H H5B 0.714(6) 0.295(6) 0.264(2) 0.020 Uiso d 1
H H5A 0.660(5) 0.209(10) 0.3081(19) 0.020 Uiso d 1
O O3 0.7416(5) -0.1972(7) 0.2841(2) 0.0185(12) Uani d 1
H H3A 0.672(3) -0.190(10) 0.296(3) 0.022 Uiso d 1
H H3B 0.752(7) -0.274(6) 0.263(2) 0.022 Uiso d 1
O O7 0.9726(7) 0.4844(6) -0.0075(3) 0.0162(14) Uani d 1
H H7B 0.995(7) 0.557(7) -0.028(2) 0.019 Uiso d 1
H H7A 0.989(6) 0.406(6) -0.027(2) 0.019 Uiso d 1
O O8 1.0380(5) 0.2796(7) 0.0823(2) 0.0132(10) Uani d 1
H H8A 1.094(4) 0.245(8) 0.064(2) 0.016 Uiso d 1
H H8B 1.013(6) 0.186(4) 0.093(2) 0.016 Uiso d 1
O O6 0.7539(4) 0.6064(6) 0.13676(16) 0.0190(8) Uani d 1
H H6B 0.761(7) 0.565(10) 0.1655(14) 0.023 Uiso d 1
H H6A 0.684(3) 0.648(9) 0.133(3) 0.023 Uiso d 1
O O1 0.9967(4) -0.1049(6) 0.23219(17) 0.0186(8) Uani d 1
H H1A 0.987(7) -0.060(10) 0.2041(15) 0.022 Uiso d 1
H H1B 1.0726(17) -0.118(9) 0.232(3) 0.022 Uiso d 1
O O2 0.9964(5) -0.1849(7) 0.3393(2) 0.0119(11) Uani d 1
H H2A 1.007(7) -0.184(9) 0.3702(7) 0.014 Uiso d 1
H H2B 0.967(6) -0.281(4) 0.335(2) 0.014 Uiso d 1
O O4 0.7803(9) 0.0171(8) 0.3739(3) 0.0262(18) Uani d 1
H H4B 0.793(8) -0.068(6) 0.392(3) 0.031 Uiso d 1
H H4A 0.795(7) 0.093(7) 0.395(2) 0.031 Uiso d 1
O O15 0.9234(8) 0.0045(5) 0.1339(4) 0.0152(16) Uani d 1
O O14 0.7230(8) -0.0046(5) 0.1019(3) 0.0194(18) Uani d 1
O O19 0.8302(8) 0.4971(5) 0.2349(3) 0.0142(15) Uani d 1
O O20 1.0316(9) 0.5052(6) 0.2678(4) 0.027(2) Uani d 1
O O26 0.8567(9) 0.5044(5) 0.3525(3) 0.0215(19) Uani d 1
O O12 1.0148(5) 0.2008(7) 0.3398(2) 0.0129(11) Uani d 1
H H12B 1.034(7) 0.189(9) 0.3699(10) 0.016 Uiso d 1
H H12A 1.006(6) 0.303(3) 0.334(2) 0.016 Uiso d 1
O O16 0.7540(9) 0.0215(7) 0.1877(3) 0.0234(15) Uani d 1
O O21 0.1020(10) 0.9989(6) 0.5168(3) 0.026(2) Uani d 1
O O28 0.7947(7) 0.6558(9) 0.4237(3) 0.0231(15) Uani d 1
O O27 0.8080(7) 0.3589(9) 0.4260(3) 0.0260(16) Uani d 1
O O23 0.0566(6) 0.8560(8) 0.4423(3) 0.0183(13) Uani d 1
O O24 0.0519(7) 1.1496(9) 0.4444(3) 0.0212(14) Uani d 1
O O18 0.9975(9) 0.4783(7) 0.1797(3) 0.0223(14) Uani d 1
O O13 0.7991(3) 0.2473(5) 0.13424(18) 0.0150(8) Uani d 1
O O17 0.9520(4) 0.2544(5) 0.23441(19) 0.0158(8) Uani d 1
O O9 0.7381(6) 0.2976(8) 0.0297(2) 0.0171(12) Uani d 1
H H9A 0.721(7) 0.338(8) 0.0016(13) 0.021 Uiso d 1
H H9B 0.753(7) 0.195(3) 0.025(3) 0.021 Uiso d 1
O O22 -0.0976(9) 0.9933(7) 0.4886(5) 0.034(2) Uani d 1
O O25 0.6508(8) 0.4900(7) 0.3824(5) 0.034(2) Uani d 1
O O10 0.7580(5) 0.6907(7) 0.0295(2) 0.0139(11) Uani d 1
H H10B 0.746(7) 0.658(8) 0.0002(11) 0.017 Uiso d 1
H H10A 0.783(6) 0.789(4) 0.025(2) 0.017 Uiso d 1
O O11 1.0097(5) 0.7020(8) 0.0838(3) 0.0192(12) Uani d 1
H H11A 1.079(3) 0.736(9) 0.075(3) 0.023 Uiso d 1
H H11B 0.987(7) 0.799(4) 0.092(3) 0.023 Uiso d 1

loop_
_atom_site_aniso_label
_atom_site_aniso_U_11
_atom_site_aniso_U_22
_atom_site_aniso_U_33
_atom_site_aniso_U_12
_atom_site_aniso_U_13
_atom_site_aniso_U_23
Ca1 0.0083(6) 0.0090(5) 0.0157(7) 0.0010(5) 0.0018(4) -0.0005(7)
Ca2 0.0095(6) 0.0084(5) 0.0155(7) 0.0010(5) 0.0021(4) 0.0016(7)
Cl3 0.0096(11) 0.0097(11) 0.0113(11) -0.0005(4) 0.0016(10) 0.0004(4)
Cl4 0.0127(5) 0.0095(6) 0.0108(5) -0.0007(4) 0.0020(4) 0.0012(5)
Cl1 0.0124(6) 0.0080(6) 0.0122(5) -0.0018(4) 0.0019(4) 0.0008(5)
Cl2 0.0180(13) 0.0098(11) 0.0105(11) -0.0001(4) 0.0016(11) 0.0002(4)
O5 0.015(2) 0.015(2) 0.020(2) 0.0012(19) 0.0022(19) 0.0054(19)
O3 0.019(3) 0.013(2) 0.024(2) -0.007(2) 0.007(2) -0.0047(18)
O7 0.022(3) 0.019(3) 0.008(3) 0.0018(18) 0.009(2) -0.0048(16)
O8 0.011(2) 0.0077(19) 0.020(2) 0.0033(17) 0.0061(18) -0.0006(17)
O6 0.0201(19) 0.024(2) 0.0130(16) 0.0123(17) 0.0008(17) 0.0029(18)
O1 0.0196(19) 0.021(2) 0.0151(17) 0.0079(17) 0.0003(17) 0.0028(18)
O2 0.017(2) 0.009(2) 0.009(2) -0.0002(19) -0.0009(17) 0.0010(17)
O4 0.033(4) 0.023(3) 0.023(4) 0.000(2) 0.008(3) 0.006(2)
O15 0.014(4) 0.010(3) 0.022(4) 0.0049(13) -0.001(3) -0.0002(14)
O14 0.019(4) 0.019(4) 0.021(4) -0.0067(15) 0.000(3) -0.0045(15)
O19 0.013(4) 0.019(3) 0.011(3) 0.0049(14) 0.007(3) 0.0011(13)
O20 0.027(5) 0.023(4) 0.033(5) -0.0106(18) -0.016(4) -0.0050(18)
O26 0.034(5) 0.011(3) 0.020(4) -0.0004(16) 0.014(4) 0.0002(14)
O12 0.016(2) 0.011(2) 0.013(2) 0.0011(19) -0.0010(17) 0.0021(18)
O16 0.027(3) 0.022(2) 0.021(3) 0.001(2) 0.015(2) 0.011(2)
O21 0.035(5) 0.029(4) 0.013(4) 0.0009(18) -0.010(4) 0.0018(15)
O28 0.037(4) 0.011(3) 0.021(3) -0.004(2) 0.002(3) -0.005(2)
O27 0.042(4) 0.017(3) 0.019(3) 0.008(3) 0.003(3) 0.008(3)
O23 0.027(3) 0.014(3) 0.015(3) 0.002(2) 0.001(2) -0.006(2)
O24 0.034(3) 0.012(3) 0.017(3) -0.003(2) -0.006(2) 0.008(2)
O18 0.025(3) 0.027(2) 0.015(3) 0.001(2) 0.012(2) 0.002(2)
O13 0.0195(19) 0.0081(18) 0.017(2) 0.0011(14) 0.0007(15) 0.0020(15)
O17 0.0197(19) 0.0074(17) 0.020(2) -0.0009(15) -0.0007(15) 0.0014(16)
O9 0.025(3) 0.011(2) 0.016(2) -0.003(2) -0.003(2) 0.0006(19)
O22 0.024(5) 0.032(4) 0.044(6) 0.0013(19) 0.013(4) 0.000(2)
O25 0.010(4) 0.038(4) 0.054(6) -0.0011(19) -0.014(4) 0.004(2)
O10 0.012(2) 0.014(2) 0.016(2) 0.0008(19) 0.0021(18) 0.0005(18)
O11 0.016(3) 0.015(2) 0.027(2) -0.002(2) 0.000(2) -0.0030(19)

loop_
_atom_type_symbol
_atom_type_description
_atom_type_scat_dispersion_real
_atom_type_scat_dispersion_imag
_atom_type_scat_source
Ca Ca 0.2262 0.3064 'International Tables Vol C Tables 4.2.6.8 and 6.1.1.4'
Cl Cl 0.1484 0.1585 'International Tables Vol C Tables 4.2.6.8 and 6.1.1.4'
O O 0.0106 0.0060 'International Tables Vol C Tables 4.2.6.8 and 6.1.1.4'
H H 0.0000 0.0000 'International Tables Vol C Tables 4.2.6.8 and 6.1.1.4'

loop_
_geom_angle_atom_site_label_1
_geom_angle_atom_site_label_2
_geom_angle_atom_site_label_3
_geom_angle
O3 Ca1 O5 91.1(3)
O3 Ca1 O1 86.81(19)
O5 Ca1 O1 132.0(2)
O3 Ca1 O4 78.0(2)
O5 Ca1 O4 76.5(3)
O1 Ca1 O4 148.3(2)
O3 Ca1 O12 152.9(2)
O5 Ca1 O12 98.5(2)
O1 Ca1 O12 104.72(19)
O4 Ca1 O12 79.7(3)
O3 Ca1 O2 82.1(2)
O5 Ca1 O2 152.3(2)
O1 Ca1 O2 74.68(18)
O4 Ca1 O2 75.8(2)
O12 Ca1 O2 77.7(2)
O3 Ca1 O17 134.5(2)
O5 Ca1 O17 75.01(18)
O1 Ca1 O17 72.92(15)
O4 Ca1 O17 136.29(19)
O12 Ca1 O17 72.61(17)
O2 Ca1 O17 127.91(18)
O3 Ca1 O16 68.4(2)
O5 Ca1 O16 67.5(2)
O1 Ca1 O16 67.2(2)
O4 Ca1 O16 129.3(3)
O12 Ca1 O16 138.63(19)
O2 Ca1 O16 132.21(19)
O17 Ca1 O16 66.22(16)
O11 Ca2 O6 87.4(2)
O11 Ca2 O8 92.1(3)
O6 Ca2 O8 133.0(2)
O11 Ca2 O9 152.3(2)
O6 Ca2 O9 105.0(2)
O8 Ca2 O9 96.8(2)
O11 Ca2 O7 77.6(2)
O6 Ca2 O7 148.20(18)
O8 Ca2 O7 76.1(2)
O9 Ca2 O7 79.2(2)
O11 Ca2 O10 80.3(2)
O6 Ca2 O10 75.00(17)
O8 Ca2 O10 151.0(2)
O9 Ca2 O10 79.2(3)
O7 Ca2 O10 74.9(2)
O11 Ca2 O13 135.8(2)
O6 Ca2 O13 73.17(15)
O8 Ca2 O13 75.00(17)
O9 Ca2 O13 71.91(17)
O7 Ca2 O13 135.81(17)
O10 Ca2 O13 128.95(17)
O11 Ca2 O18 69.4(2)
O6 Ca2 O18 68.03(19)
O8 Ca2 O18 67.9(2)
O9 Ca2 O18 138.2(2)
O7 Ca2 O18 129.2(3)
O10 Ca2 O18 132.42(19)
O13 Ca2 O18 66.58(17)
O25 Cl3 O27 108.3(5)
O25 Cl3 O28 108.5(5)
O27 Cl3 O28 110.4(5)
O25 Cl3 O26 112.4(7)
O27 Cl3 O26 108.3(4)
O28 Cl3 O26 108.8(4)
O16 Cl4 O14 110.7(5)
O16 Cl4 O13 110.5(3)
O14 Cl4 O13 109.2(3)
O16 Cl4 O15 109.2(5)
O14 Cl4 O15 109.1(5)
O13 Cl4 O15 108.1(3)
O17 Cl1 O19 108.7(3)
O17 Cl1 O18 109.3(3)
O19 Cl1 O18 109.0(5)
O17 Cl1 O20 108.8(3)
O19 Cl1 O20 110.0(5)
O18 Cl1 O20 111.1(5)
O22 Cl2 O21 108.6(7)
O22 Cl2 O24 111.9(4)
O21 Cl2 O24 108.9(4)
O22 Cl2 O23 110.9(4)
O21 Cl2 O23 108.9(4)
O24 Cl2 O23 107.5(5)
Cl4 O16 Ca1 132.3(5)
Cl1 O18 Ca2 132.5(5)
Cl4 O13 Ca2 141.3(3)
Cl1 O17 Ca1 140.7(3)

loop_
_geom_bond_atom_site_label_1
_geom_bond_atom_site_label_2
_geom_bond_distance
Ca1 O3 2.319(6)
Ca1 O5 2.347(6)
Ca1 O1 2.349(5)
Ca1 O4 2.412(9)
Ca1 O12 2.421(6)
Ca1 O2 2.490(6)
Ca1 O17 2.533(5)
Ca1 O16 3.104(9)
Ca2 O11 2.335(6)
Ca2 O6 2.343(5)
Ca2 O8 2.360(5)
Ca2 O9 2.423(6)
Ca2 O7 2.491(7)
Ca2 O10 2.500(6)
Ca2 O13 2.523(4)
Ca2 O18 3.061(9)
Cl3 O25 1.432(9)
Cl3 O27 1.440(7)
Cl3 O28 1.446(7)
Cl3 O26 1.452(9)
Cl4 O16 1.414(8)
Cl4 O14 1.421(8)
Cl4 O13 1.449(4)
Cl4 O15 1.474(8)
Cl1 O17 1.444(4)
Cl1 O19 1.448(8)
Cl1 O18 1.451(8)
Cl1 O20 1.455(9)
Cl2 O22 1.416(10)
Cl2 O21 1.433(10)
Cl2 O24 1.449(7)
Cl2 O23 1.453(7)

loop_
_geom_hbond_atom_site_label_D
_geom_hbond_atom_site_label_H
_geom_hbond_atom_site_label_A
_geom_hbond_site_symmetry_A
_geom_hbond_distance_DH
_geom_hbond_distance_HA
_geom_hbond_distance_DA
_geom_hbond_angle_DHA
O1 H1A O15 . 0.841(15) 2.07(3) 2.887(10) 164(8)
O1 H1B O5 4 0.838(15) 2.25(5) 2.915(7) 136(6)
O1 H1B O16 4 0.838(15) 2.44(5) 3.132(10) 140(6)
O2 H2A O23 1_645 0.836(15) 2.03(2) 2.856(9) 169(7)
O2 H2B O26 1_545 0.843(15) 2.14(3) 2.932(8) 155(6)
O3 H3A O12 4_455 0.838(15) 2.07(2) 2.899(8) 168(8)
O3 H3B O19 1_545 0.838(15) 2.15(3) 2.934(8) 156(7)
O4 H4A O27 . 0.841(15) 2.28(3) 3.074(11) 158(8)
O4 H4B O28 1_545 0.841(15) 2.36(3) 3.177(10) 163(8)
O5 H5A O2 4_455 0.837(15) 1.98(3) 2.783(8) 159(7)
O5 H5B O19 . 0.838(15) 2.20(5) 2.903(9) 142(6)
O6 H6A O8 4_465 0.837(15) 2.18(4) 2.925(7) 149(7)
O6 H6B O19 . 0.840(15) 2.08(3) 2.891(10) 162(8)
O7 H7A O23 2_664 0.837(15) 2.29(4) 3.042(9) 149(6)
O7 H7B O24 2_674 0.840(15) 2.50(5) 3.199(9) 141(6)
O7 H7B O27 2_764 0.840(15) 2.57(5) 3.242(11) 138(6)
O8 H8A O10 4_565 0.837(15) 2.08(4) 2.805(8) 145(6)
O8 H8B O15 . 0.838(15) 2.07(3) 2.879(9) 162(7)
O9 H9A O27 3_654 0.838(15) 2.06(3) 2.865(10) 161(7)
O9 H9B O21 2_664 0.840(15) 2.23(5) 2.962(10) 145(7)
O10 H10A O21 2_674 0.840(15) 2.12(3) 2.930(9) 163(7)
O10 H10B O28 3_654 0.836(15) 2.10(3) 2.902(10) 162(7)
O11 H11A O9 4_565 0.841(15) 2.14(4) 2.893(9) 150(7)
O11 H11B O15 1_565 0.841(15) 2.11(3) 2.915(9) 161(7)
O12 H12A O26 . 0.837(15) 2.35(5) 2.995(9) 135(6)
O12 H12A O20 . 0.837(15) 2.40(4) 3.102(9) 142(6)
O12 H12B O24 1_645 0.838(15) 2.03(2) 2.861(9) 171(7)
